data_7130418
loop_
_publ_author_name
'Qi, Hongbo'
'Zhao, Yupeng'
'Li, Wencong'
'Chen, Shufeng'

_publ_section_title
;
 Synthesis of 1,4-benzoxazines via Y(OTf)3-catalyzed ring
 opening/annulation cascade reaction of benzoxazoles with propargylic
 alcohols
;
_journal_name_full 'Chemical Communications'
_journal_paper_doi 10.1039/D2CC03080B
_journal_year 2022
_chemical_formula_moiety 'C16 H13 N O2'
_chemical_formula_sum 'C16 H13 N O2'
_chemical_formula_weight 251.27
_space_group_crystal_system orthorhombic
_space_group_IT_number 61
_space_group_name_Hall '-P 2ac 2ab'
_space_group_name_H-M_alt 'P b c a'
_atom_sites_solution_hydrogens geom
_atom_sites_solution_primary direct
_audit_creation_date 2018-04-15
_audit_creation_method
;
Olex2 1.2
(compiled 2017.08.10 svn.r3458 for OlexSys, GUI svn.r5486)
;
_audit_update_record
;
2022-04-09 deposited with the CCDC.	2022-07-14 downloaded from the CCDC.
;
_cell_angle_alpha 90
_cell_angle_beta 90
_cell_angle_gamma 90
_cell_formula_units_Z 8
_cell_length_a 18.0493(10)
_cell_length_b 8.6789(6)
_cell_length_c 16.1121(11)
_cell_measurement_reflns_used 2260
_cell_measurement_temperature 293(2)
_cell_measurement_theta_max 26.7180
_cell_measurement_theta_min 4.2170
_cell_volume 2523.9(3)
_computing_cell_refinement 'CrysAlisPro 1.171.38.41 (Rigaku OD, 2015)'
_computing_data_collection 'CrysAlisPro 1.171.38.41 (Rigaku OD, 2015)'
_computing_data_reduction 'CrysAlisPro 1.171.38.41 (Rigaku OD, 2015)'
_computing_molecular_graphics 'Olex2 (Dolomanov et al., 2009)'
_computing_publication_material 'Olex2 (Dolomanov et al., 2009)'
_computing_structure_refinement 'ShelXL (Sheldrick, 2015)'
_computing_structure_solution 'ShelXT (Sheldrick, 2008)'
_diffrn_ambient_temperature 293(2)
_diffrn_detector 'CCD plate'
_diffrn_detector_area_resol_mean 16.1213
_diffrn_detector_type Eos
_diffrn_measured_fraction_theta_full 0.990
_diffrn_measured_fraction_theta_max 0.983
_diffrn_measurement_details
;
List of Runs (angles in degrees, time in seconds):

  # Type    Start    End  Width  t~exp~   \w     \q     \k     \f   Frames
#--------------------------------------------------------------------------
  1  \w    -37.00  34.00   1.00    5.00    --   15.49 -38.00  60.00   71
  2  \w    -88.00   4.00   1.00    5.00    --  -16.28 -19.00   0.00   92
  3  \w    -20.00  23.00   1.00    5.00    --  -16.28 -99.00  30.00   43
;
_diffrn_measurement_device 'four-circle diffractometer'
_diffrn_measurement_device_type 'Xcalibur, Eos, Gemini'
_diffrn_measurement_method '\w scans'
_diffrn_orient_matrix_type 'CrysAlisPro convention (1999,Acta A55,543-557)'
_diffrn_orient_matrix_UB_11 0.0139382000
_diffrn_orient_matrix_UB_12 -0.0576504000
_diffrn_orient_matrix_UB_13 0.0269823000
_diffrn_orient_matrix_UB_21 -0.0014897000
_diffrn_orient_matrix_UB_22 -0.0545477000
_diffrn_orient_matrix_UB_23 -0.0327451000
_diffrn_orient_matrix_UB_31 0.0367398000
_diffrn_orient_matrix_UB_32 0.0196777000
_diffrn_orient_matrix_UB_33 -0.0115423000
_diffrn_radiation_monochromator graphite
_diffrn_radiation_probe x-ray
_diffrn_radiation_type MoK\a
_diffrn_radiation_wavelength 0.71073
_diffrn_reflns_av_R_equivalents 0.0303
_diffrn_reflns_av_unetI/netI 0.0316
_diffrn_reflns_Laue_measured_fraction_full 0.990
_diffrn_reflns_Laue_measured_fraction_max 0.983
_diffrn_reflns_limit_h_max 18
_diffrn_reflns_limit_h_min -23
_diffrn_reflns_limit_k_max 11
_diffrn_reflns_limit_k_min -10
_diffrn_reflns_limit_l_max 19
_diffrn_reflns_limit_l_min -20
_diffrn_reflns_number 10097
_diffrn_reflns_point_group_measured_fraction_full 0.990
_diffrn_reflns_point_group_measured_fraction_max 0.983
_diffrn_reflns_theta_full 25.242
_diffrn_reflns_theta_max 26.989
_diffrn_reflns_theta_min 3.494
_diffrn_source 'fine-focus sealed X-ray tube'
_diffrn_source_type 'Enhance (Mo) X-ray Source'
_exptl_absorpt_coefficient_mu 0.088
_exptl_absorpt_correction_T_max 1.00000
_exptl_absorpt_correction_T_min 0.66133
_exptl_absorpt_correction_type multi-scan
_exptl_absorpt_process_details
;
CrysAlisPro 1.171.38.41 (Rigaku Oxford Diffraction, 2015)
Empirical absorption correction using spherical harmonics,
 implemented in SCALE3 ABSPACK scaling algorithm.
;
_exptl_crystal_colour 'clear light white'
_exptl_crystal_colour_lustre clear
_exptl_crystal_colour_modifier light
_exptl_crystal_colour_primary white
_exptl_crystal_density_diffrn 1.323
_exptl_crystal_description block
_exptl_crystal_F_000 1056
_exptl_crystal_size_max 0.22
_exptl_crystal_size_mid 0.22
_exptl_crystal_size_min 0.21
_refine_diff_density_max 0.173
_refine_diff_density_min -0.214
_refine_diff_density_rms 0.045
_refine_ls_extinction_method none
_refine_ls_goodness_of_fit_ref 1.164
_refine_ls_hydrogen_treatment constr
_refine_ls_matrix_type full
_refine_ls_number_parameters 173
_refine_ls_number_reflns 2702
_refine_ls_number_restraints 0
_refine_ls_restrained_S_all 1.164
_refine_ls_R_factor_all 0.0935
_refine_ls_R_factor_gt 0.0720
_refine_ls_shift/su_max 0.000
_refine_ls_shift/su_mean 0.000
_refine_ls_structure_factor_coef Fsqd
_refine_ls_weighting_details 'w=1/[\s^2^(Fo^2^)+(0.0292P)^2^+2.7672P] where P=(Fo^2^+2Fc^2^)/3'
_refine_ls_weighting_scheme calc
_refine_ls_wR_factor_gt 0.1479
_refine_ls_wR_factor_ref 0.1564
_reflns_Friedel_coverage 0.000
_reflns_number_gt 2039
_reflns_number_total 2702
_reflns_threshold_expression 'I > 2\s(I)'
_cod_data_source_file d2cc03080b2.cif
_cod_data_source_block exp_5321
_cod_database_code 7130418
_shelx_shelxl_version_number 2016/6
_shelx_space_group_comment
;
The symmetry employed for this shelxl refinement is uniquely defined
by the following loop, which should always be used as a source of
symmetry information in preference to the above space-group names.
They are only intended as comments.
;
_reflns_odcompleteness_completeness 99.49
_reflns_odcompleteness_iscentric 1
_reflns_odcompleteness_theta 26.32
_olex2_refinement_description
;
1. Fixed Uiso
 At 1.2 times of:
  All C(H) groups
 At 1.5 times of:
  All C(H,H,H) groups
2.a Aromatic/amide H refined with riding coordinates:
 C16(H16), C9(H9), C4(H4), C12(H12), C7(H7), C15(H15), C14(H14), C6(H6),
 C13(H13), C5(H5)
2.b Idealised Me refined as rotating group:
 C1(H1A,H1B,H1C)
;
_olex2_date_sample_data_collection 1523676535.97
_olex2_submission_special_instructions 'No special instructions were received'
_oxdiff_exptl_absorpt_empirical_details
;
Empirical correction (ABSPACK) includes:
- Absorption correction using spherical harmonics
- Frame scaling
;
_oxdiff_exptl_absorpt_empirical_full_max 1.377
_oxdiff_exptl_absorpt_empirical_full_min 0.797

loop_
_space_group_symop_operation_xyz
'x, y, z'
'-x+1/2, -y, z+1/2'
'-x, y+1/2, -z+1/2'
'x+1/2, -y+1/2, -z'
'-x, -y, -z'
'x-1/2, y, -z-1/2'
'x, -y-1/2, z-1/2'
'-x-1/2, y-1/2, z'

loop_
_atom_site_label
_atom_site_type_symbol
_atom_site_fract_x
_atom_site_fract_y
_atom_site_fract_z
_atom_site_U_iso_or_equiv
_atom_site_adp_type
_atom_site_occupancy
_atom_site_site_symmetry_order
_atom_site_calc_flag
_atom_site_refinement_flags_posn
_atom_site_refinement_flags_adp
_atom_site_refinement_flags_occupancy
_atom_site_disorder_assembly
_atom_site_disorder_group
O1 O 0.44376(11) 0.1310(2) 0.70810(12) 0.0501(5) Uani 1 1 d . . . . .
N1 N 0.38371(12) 0.3697(3) 0.79528(14) 0.0417(6) Uani 1 1 d . . . . .
O2 O 0.38767(15) 0.4855(3) 0.92284(13) 0.0692(7) Uani 1 1 d . . . . .
C10 C 0.39988(14) 0.3890(3) 0.70806(16) 0.0391(6) Uani 1 1 d . . . . .
C8 C 0.36896(14) 0.2170(3) 0.82218(17) 0.0387(6) Uani 1 1 d . . . . .
C11 C 0.37680(15) 0.5360(3) 0.66914(16) 0.0404(6) Uani 1 1 d . . . . .
C3 C 0.39978(14) 0.0984(3) 0.77629(16) 0.0389(6) Uani 1 1 d . . . . .
C2 C 0.42832(15) 0.2702(4) 0.66769(17) 0.0443(7) Uani 1 1 d . . . . .
C16 C 0.42580(16) 0.6234(4) 0.62221(18) 0.0475(7) Uani 1 1 d . . . . .
H16 H 0.474726 0.591379 0.616747 0.057 Uiso 1 1 calc R . . . .
C9 C 0.39549(17) 0.4897(3) 0.84817(18) 0.0489(7) Uani 1 1 d . . . . .
H9 H 0.410817 0.582560 0.825056 0.059 Uiso 1 1 calc R . . . .
C4 C 0.38950(17) -0.0535(3) 0.79737(19) 0.0495(7) Uani 1 1 d . . . . .
H4 H 0.409687 -0.131816 0.765088 0.059 Uiso 1 1 calc R . . . .
C12 C 0.30409(15) 0.5890(4) 0.6774(2) 0.0493(7) Uani 1 1 d . . . . .
H12 H 0.270679 0.534784 0.710254 0.059 Uiso 1 1 calc R . . . .
C7 C 0.32616(16) 0.1807(4) 0.89072(18) 0.0489(7) Uani 1 1 d . . . . .
H7 H 0.303623 0.258469 0.921362 0.059 Uiso 1 1 calc R . . . .
C15 C 0.40287(18) 0.7573(4) 0.58352(19) 0.0587(8) Uani 1 1 d . . . . .
H15 H 0.436474 0.815231 0.552844 0.070 Uiso 1 1 calc R . . . .
C14 C 0.33074(19) 0.8049(4) 0.5903(2) 0.0601(9) Uani 1 1 d . . . . .
H14 H 0.314981 0.893711 0.563179 0.072 Uiso 1 1 calc R . . . .
C6 C 0.31703(18) 0.0278(4) 0.9135(2) 0.0578(8) Uani 1 1 d . . . . .
H6 H 0.289291 0.003279 0.960294 0.069 Uiso 1 1 calc R . . . .
C13 C 0.28167(18) 0.7204(4) 0.6375(2) 0.0593(9) Uani 1 1 d . . . . .
H13 H 0.232768 0.752948 0.642247 0.071 Uiso 1 1 calc R . . . .
C5 C 0.34869(18) -0.0876(4) 0.8673(2) 0.0590(9) Uani 1 1 d . . . . .
H5 H 0.342544 -0.189765 0.883320 0.071 Uiso 1 1 calc R . . . .
C1 C 0.44597(19) 0.2581(5) 0.57808(19) 0.0654(10) Uani 1 1 d . . . . .
H1A H 0.498715 0.253072 0.570924 0.098 Uiso 1 1 calc GR . . . .
H1B H 0.426943 0.346710 0.549513 0.098 Uiso 1 1 calc GR . . . .
H1C H 0.423672 0.166583 0.555774 0.098 Uiso 1 1 calc GR . . . .

loop_
_atom_site_aniso_label
_atom_site_aniso_U_11
_atom_site_aniso_U_22
_atom_site_aniso_U_33
_atom_site_aniso_U_23
_atom_site_aniso_U_13
_atom_site_aniso_U_12
O1 0.0540(12) 0.0509(13) 0.0453(12) 0.0017(10) 0.0104(9) 0.0164(10)
N1 0.0474(13) 0.0454(14) 0.0322(12) -0.0031(10) 0.0029(10) -0.0017(11)
O2 0.113(2) 0.0569(14) 0.0375(12) -0.0118(10) 0.0046(12) -0.0172(14)
C10 0.0348(13) 0.0491(16) 0.0332(14) -0.0025(12) 0.0004(11) -0.0005(12)
C8 0.0381(13) 0.0418(16) 0.0361(14) -0.0008(12) -0.0028(11) 0.0009(12)
C11 0.0401(14) 0.0479(16) 0.0332(14) -0.0049(12) -0.0012(11) 0.0029(12)
C3 0.0363(13) 0.0418(15) 0.0386(14) -0.0010(12) -0.0029(11) 0.0046(12)
C2 0.0403(14) 0.0559(19) 0.0367(15) -0.0008(14) 0.0013(12) 0.0068(13)
C16 0.0431(15) 0.0588(19) 0.0406(16) 0.0016(14) 0.0048(13) 0.0040(14)
C9 0.0652(19) 0.0386(16) 0.0429(17) -0.0061(13) 0.0026(14) -0.0100(14)
C4 0.0534(17) 0.0418(17) 0.0534(18) -0.0039(14) -0.0022(14) 0.0074(14)
C12 0.0418(15) 0.0508(18) 0.0553(18) -0.0041(15) 0.0051(14) 0.0021(14)
C7 0.0534(17) 0.0478(17) 0.0454(17) -0.0030(14) 0.0102(14) 0.0007(14)
C15 0.067(2) 0.068(2) 0.0416(17) 0.0110(16) 0.0118(15) 0.0052(18)
C14 0.076(2) 0.055(2) 0.0488(19) 0.0066(16) -0.0024(17) 0.0172(17)
C6 0.064(2) 0.0508(19) 0.058(2) 0.0063(16) 0.0162(16) -0.0031(16)
C13 0.0479(17) 0.061(2) 0.069(2) -0.0004(18) -0.0014(16) 0.0128(16)
C5 0.066(2) 0.0425(17) 0.069(2) 0.0064(17) 0.0056(17) -0.0020(16)
C1 0.077(2) 0.080(2) 0.0393(17) -0.0070(17) 0.0088(16) 0.017(2)

loop_
_atom_type_symbol
_atom_type_description
_atom_type_scat_dispersion_real
_atom_type_scat_dispersion_imag
_atom_type_scat_source
C C 0.0033 0.0016 'International Tables Vol C Tables 4.2.6.8 and 6.1.1.4'
H H 0.0000 0.0000 'International Tables Vol C Tables 4.2.6.8 and 6.1.1.4'
N N 0.0061 0.0033 'International Tables Vol C Tables 4.2.6.8 and 6.1.1.4'
O O 0.0106 0.0060 'International Tables Vol C Tables 4.2.6.8 and 6.1.1.4'

loop_
_geom_angle_atom_site_label_1
_geom_angle_atom_site_label_2
_geom_angle_atom_site_label_3
_geom_angle
_geom_angle_site_symmetry_1
_geom_angle_site_symmetry_3
_geom_angle_publ_flag
C3 O1 C2 115.5(2) . . ?
C8 N1 C10 116.3(2) . . ?
C9 N1 C10 119.2(2) . . ?
C9 N1 C8 123.5(2) . . ?
N1 C10 C11 117.0(2) . . ?
C2 C10 N1 117.8(3) . . ?
C2 C10 C11 124.9(2) . . ?
C3 C8 N1 117.1(2) . . ?
C7 C8 N1 124.1(3) . . ?
C7 C8 C3 118.8(3) . . ?
C16 C11 C10 121.5(2) . . ?
C16 C11 C12 118.0(3) . . ?
C12 C11 C10 120.5(3) . . ?
C8 C3 O1 120.2(3) . . ?
C4 C3 O1 118.0(2) . . ?
C4 C3 C8 121.8(3) . . ?
O1 C2 C1 110.4(3) . . ?
C10 C2 O1 121.4(2) . . ?
C10 C2 C1 128.2(3) . . ?
C11 C16 H16 119.5 . . ?
C15 C16 C11 120.9(3) . . ?
C15 C16 H16 119.5 . . ?
N1 C9 H9 117.3 . . ?
O2 C9 N1 125.4(3) . . ?
O2 C9 H9 117.3 . . ?
C3 C4 H4 120.6 . . ?
C3 C4 C5 118.7(3) . . ?
C5 C4 H4 120.6 . . ?
C11 C12 H12 119.8 . . ?
C13 C12 C11 120.4(3) . . ?
C13 C12 H12 119.8 . . ?
C8 C7 H7 120.2 . . ?
C8 C7 C6 119.7(3) . . ?
C6 C7 H7 120.2 . . ?
C16 C15 H15 119.9 . . ?
C14 C15 C16 120.2(3) . . ?
C14 C15 H15 119.9 . . ?
C15 C14 H14 120.2 . . ?
C15 C14 C13 119.6(3) . . ?
C13 C14 H14 120.2 . . ?
C7 C6 H6 119.8 . . ?
C5 C6 C7 120.4(3) . . ?
C5 C6 H6 119.8 . . ?
C12 C13 C14 120.8(3) . . ?
C12 C13 H13 119.6 . . ?
C14 C13 H13 119.6 . . ?
C4 C5 H5 119.7 . . ?
C6 C5 C4 120.6(3) . . ?
C6 C5 H5 119.7 . . ?
C2 C1 H1A 109.5 . . ?
C2 C1 H1B 109.5 . . ?
C2 C1 H1C 109.5 . . ?
H1A C1 H1B 109.5 . . ?
H1A C1 H1C 109.5 . . ?
H1B C1 H1C 109.5 . . ?

loop_
_geom_bond_atom_site_label_1
_geom_bond_atom_site_label_2
_geom_bond_distance
_geom_bond_site_symmetry_2
_geom_bond_publ_flag
O1 C3 1.385(3) . ?
O1 C2 1.401(4) . ?
N1 C10 1.445(3) . ?
N1 C8 1.419(4) . ?
N1 C9 1.363(3) . ?
O2 C9 1.212(3) . ?
C10 C11 1.482(4) . ?
C10 C2 1.323(4) . ?
C8 C3 1.384(4) . ?
C8 C7 1.384(4) . ?
C11 C16 1.389(4) . ?
C11 C12 1.397(4) . ?
C3 C4 1.374(4) . ?
C2 C1 1.482(4) . ?
C16 H16 0.9300 . ?
C16 C15 1.382(4) . ?
C9 H9 0.9300 . ?
C4 H4 0.9300 . ?
C4 C5 1.378(4) . ?
C12 H12 0.9300 . ?
C12 C13 1.371(4) . ?
C7 H7 0.9300 . ?
C7 C6 1.387(4) . ?
C15 H15 0.9300 . ?
C15 C14 1.370(4) . ?
C14 H14 0.9300 . ?
C14 C13 1.379(5) . ?
C6 H6 0.9300 . ?
C6 C5 1.372(4) . ?
C13 H13 0.9300 . ?
C5 H5 0.9300 . ?
C1 H1A 0.9600 . ?
C1 H1B 0.9600 . ?
C1 H1C 0.9600 . ?
